data_7004282
loop_
_publ_author_name
'Kabir, Shariff E.'
'Raha, Arun K.'
'Hassan, Mohammad R.'
'Nicholson, Brian K.'
'Rosenberg, Edward'
'Sharmin, Ayesha'
'Salassa, Luca'

_publ_section_title
;
 Ruthenium and osmium carbonyl clusters incorporating stannylene and
 stannyl ligands
;
_journal_issue 32
_journal_name_full 'Dalton Transactions'
_journal_page_first 4212
_journal_page_last 4219
_journal_paper_doi 10.1039/b805024d
_journal_year 2008
_chemical_formula_moiety 'C35 H23 N O9 Os3 S Sn'
_chemical_formula_sum 'C35 H23 N O9 Os3 S Sn'
_chemical_formula_weight 1322.89
_chemical_name_systematic
;
?
;
_space_group_IT_number 14
_symmetry_cell_setting monoclinic
_symmetry_space_group_name_Hall '-P 2yn'
_symmetry_space_group_name_H-M 'P 1 21/n 1'
_atom_sites_solution_hydrogens geom
_atom_sites_solution_primary direct
_atom_sites_solution_secondary difmap
_audit_creation_method SHELXL-97
_cell_angle_alpha 90.00
_cell_angle_beta 95.212(1)
_cell_angle_gamma 90.00
_cell_formula_units_Z 4
_cell_length_a 10.9339(2)
_cell_length_b 22.8143(2)
_cell_length_c 14.4812(2)
_cell_measurement_reflns_used 8192
_cell_measurement_temperature 89(2)
_cell_measurement_theta_max 26
_cell_measurement_theta_min 2
_cell_volume 3597.39(9)
_computing_structure_refinement 'SHELXL-97 (Sheldrick, 1997)'
_diffrn_ambient_temperature 89(2)
_diffrn_measured_fraction_theta_full 0.997
_diffrn_measured_fraction_theta_max 0.997
_diffrn_measurement_device_type 'BRUKER SMART CCD'
_diffrn_radiation_monochromator graphite
_diffrn_radiation_source 'fine-focus sealed tube'
_diffrn_radiation_type MoK\a
_diffrn_radiation_wavelength 0.71073
_diffrn_reflns_av_R_equivalents 0.0235
_diffrn_reflns_av_sigmaI/netI 0.0254
_diffrn_reflns_limit_h_max 13
_diffrn_reflns_limit_h_min -12
_diffrn_reflns_limit_k_max 26
_diffrn_reflns_limit_k_min -28
_diffrn_reflns_limit_l_max 17
_diffrn_reflns_limit_l_min -12
_diffrn_reflns_number 21313
_diffrn_reflns_theta_full 26.33
_diffrn_reflns_theta_max 26.33
_diffrn_reflns_theta_min 1.67
_exptl_absorpt_coefficient_mu 11.361
_exptl_absorpt_correction_T_max 0.1727
_exptl_absorpt_correction_T_min 0.1074
_exptl_absorpt_correction_type empirical
_exptl_absorpt_process_details SADABS
_exptl_crystal_colour yellow
_exptl_crystal_density_diffrn 2.443
_exptl_crystal_density_method 'not measured'
_exptl_crystal_description block
_exptl_crystal_F_000 2424
_exptl_crystal_size_max 0.28
_exptl_crystal_size_mid 0.24
_exptl_crystal_size_min 0.20
_refine_diff_density_max 0.656
_refine_diff_density_min -1.086
_refine_diff_density_rms 0.131
_refine_ls_extinction_method none
_refine_ls_goodness_of_fit_ref 1.110
_refine_ls_hydrogen_treatment constr
_refine_ls_matrix_type full
_refine_ls_number_parameters 452
_refine_ls_number_reflns 7303
_refine_ls_number_restraints 0
_refine_ls_restrained_S_all 1.110
_refine_ls_R_factor_all 0.0254
_refine_ls_R_factor_gt 0.0204
_refine_ls_shift/su_max 0.002
_refine_ls_shift/su_mean 0.000
_refine_ls_structure_factor_coef Fsqd
_refine_ls_weighting_details 'calc w=1/[\s^2^(Fo^2^)+(0.0116P)^2^+10.3200P] where P=(Fo^2^+2Fc^2^)/3'
_refine_ls_weighting_scheme calc
_refine_ls_wR_factor_gt 0.0435
_refine_ls_wR_factor_ref 0.0454
_reflns_number_gt 6640
_reflns_number_total 7303
_reflns_threshold_expression >2sigma(I)
_cod_data_source_file b805024d.txt
_cod_data_source_block akr18g
_cod_original_sg_symbol_H-M P2(1)/n
_cod_database_code 7004282

loop_
_symmetry_equiv_pos_as_xyz
'x, y, z'
'-x+1/2, y+1/2, -z+1/2'
'-x, -y, -z'
'x-1/2, -y-1/2, z-1/2'

loop_
_atom_site_label
_atom_site_type_symbol
_atom_site_fract_x
_atom_site_fract_y
_atom_site_fract_z
_atom_site_U_iso_or_equiv
_atom_site_adp_type
_atom_site_occupancy
_atom_site_symmetry_multiplicity
_atom_site_calc_flag
_atom_site_refinement_flags
_atom_site_disorder_assembly
_atom_site_disorder_group
Os1 Os 0.903359(14) 0.211645(7) 0.840393(11) 0.01335(4) Uani 1 1 d . . .
Os2 Os 0.948877(14) 0.258587(7) 0.650117(11) 0.01392(4) Uani 1 1 d . . .
Os3 Os 0.985150(14) 0.388139(7) 0.630545(11) 0.01543(4) Uani 1 1 d . . .
Sn1 Sn 0.91296(2) 0.338923(12) 0.790033(19) 0.01372(6) Uani 1 1 d . . .
S1 S 0.92691(9) 0.15952(4) 0.69874(7) 0.01468(19) Uani 1 1 d . . .
C1 C 0.8636(4) 0.25328(18) 0.9473(3) 0.0185(9) Uani 1 1 d . . .
C2 C 1.0713(4) 0.21283(18) 0.8800(3) 0.0170(8) Uani 1 1 d . . .
C3 C 1.1255(4) 0.25416(19) 0.6841(3) 0.0196(9) Uani 1 1 d . . .
C4 C 0.7710(4) 0.26166(17) 0.6212(3) 0.0169(8) Uani 1 1 d . . .
C5 C 0.9724(4) 0.25784(19) 0.5224(3) 0.0207(9) Uani 1 1 d . . .
C6 C 1.1545(4) 0.3826(2) 0.6855(3) 0.0234(10) Uani 1 1 d . . .
C7 C 0.8119(4) 0.38696(18) 0.5826(3) 0.0204(9) Uani 1 1 d . . .
C8 C 0.9763(4) 0.4656(2) 0.6786(3) 0.0217(9) Uani 1 1 d . . .
C9 C 1.0344(4) 0.38996(19) 0.5047(3) 0.0238(10) Uani 1 1 d . . .
O1 O 0.8395(3) 0.27567(14) 1.0147(2) 0.0293(8) Uani 1 1 d . . .
O2 O 1.1744(3) 0.21100(14) 0.9042(2) 0.0240(7) Uani 1 1 d . . .
O3 O 1.2288(3) 0.24918(15) 0.7037(2) 0.0297(8) Uani 1 1 d . . .
O4 O 0.6668(3) 0.26138(14) 0.6050(2) 0.0241(7) Uani 1 1 d . . .
O5 O 0.9841(3) 0.25873(14) 0.4442(2) 0.0267(7) Uani 1 1 d . . .
O6 O 1.2532(3) 0.38046(16) 0.7182(3) 0.0342(8) Uani 1 1 d . . .
O7 O 0.7126(3) 0.38668(14) 0.5536(3) 0.0325(8) Uani 1 1 d . . .
O8 O 0.9724(3) 0.51191(14) 0.7091(2) 0.0301(8) Uani 1 1 d . . .
O9 O 1.0588(3) 0.39367(16) 0.4296(2) 0.0345(8) Uani 1 1 d . . .
C11 C 0.8845(4) 0.13250(18) 0.9165(3) 0.0154(8) Uani 1 1 d . . .
C12 C 0.8308(4) 0.08242(18) 0.8722(3) 0.0195(9) Uani 1 1 d . . .
H12 H 0.8014 0.0845 0.8086 0.023 Uiso 1 1 calc R . .
C13 C 0.8202(4) 0.0300(2) 0.9201(3) 0.0243(10) Uani 1 1 d . . .
H13 H 0.7850 -0.0033 0.8885 0.029 Uiso 1 1 calc R . .
C14 C 0.8606(4) 0.0259(2) 1.0137(3) 0.0236(10) Uani 1 1 d . . .
H14 H 0.8529 -0.0098 1.0463 0.028 Uiso 1 1 calc R . .
C15 C 0.9125(4) 0.0747(2) 1.0589(3) 0.0232(10) Uani 1 1 d . . .
H15 H 0.9403 0.0724 1.1229 0.028 Uiso 1 1 calc R . .
C16 C 0.9239(4) 0.12699(19) 1.0108(3) 0.0197(9) Uani 1 1 d . . .
H16 H 0.9595 0.1600 1.0430 0.024 Uiso 1 1 calc R . .
C21 C 1.0642(4) 0.11774(18) 0.6913(3) 0.0173(9) Uani 1 1 d . . .
C22 C 1.1016(4) 0.1079(2) 0.6026(3) 0.0249(10) Uani 1 1 d . . .
H22 H 1.0619 0.1276 0.5504 0.030 Uiso 1 1 calc R . .
C23 C 1.1972(4) 0.0691(2) 0.5918(4) 0.0326(12) Uani 1 1 d . . .
H23 H 1.2214 0.0617 0.5315 0.039 Uiso 1 1 calc R . .
C24 C 1.2573(4) 0.0412(2) 0.6671(3) 0.0260(10) Uani 1 1 d . . .
H24 H 1.3233 0.0152 0.6588 0.031 Uiso 1 1 calc R . .
C25 C 1.2210(4) 0.0514(2) 0.7555(3) 0.0257(10) Uani 1 1 d . . .
H25 H 1.2629 0.0325 0.8076 0.031 Uiso 1 1 calc R . .
C26 C 1.1237(4) 0.08911(19) 0.7679(3) 0.0202(9) Uani 1 1 d . . .
H26 H 1.0980 0.0953 0.8280 0.024 Uiso 1 1 calc R . .
C31 C 0.7351(4) 0.37578(18) 0.8137(3) 0.0164(8) Uani 1 1 d . . .
C32 C 0.7189(4) 0.43677(18) 0.8068(3) 0.0202(9) Uani 1 1 d . . .
H32 H 0.7861 0.4609 0.7941 0.024 Uiso 1 1 calc R . .
C33 C 0.6055(4) 0.4623(2) 0.8183(3) 0.0255(10) Uani 1 1 d . . .
H33 H 0.5962 0.5036 0.8132 0.031 Uiso 1 1 calc R . .
C34 C 0.5065(4) 0.4280(2) 0.8371(3) 0.0235(10) Uani 1 1 d . . .
H34 H 0.4294 0.4456 0.8450 0.028 Uiso 1 1 calc R . .
C35 C 0.5206(4) 0.3685(2) 0.8440(3) 0.0234(10) Uani 1 1 d . . .
H35 H 0.4527 0.3446 0.8566 0.028 Uiso 1 1 calc R . .
C36 C 0.6343(4) 0.3425(2) 0.8329(3) 0.0212(9) Uani 1 1 d . . .
H36 H 0.6426 0.3011 0.8386 0.025 Uiso 1 1 calc R . .
C41 C 1.0352(4) 0.37031(18) 0.9061(3) 0.0176(9) Uani 1 1 d . . .
C42 C 0.9893(4) 0.4087(2) 0.9697(4) 0.0324(12) Uani 1 1 d . . .
H42 H 0.9049 0.4192 0.9627 0.039 Uiso 1 1 calc R . .
C43 C 1.0655(5) 0.4319(2) 1.0433(4) 0.0395(13) Uani 1 1 d . . .
H43 H 1.0327 0.4576 1.0864 0.047 Uiso 1 1 calc R . .
C44 C 1.1881(4) 0.4174(2) 1.0536(4) 0.0305(11) Uani 1 1 d . . .
H44 H 1.2402 0.4334 1.1032 0.037 Uiso 1 1 calc R . .
C45 C 1.2354(4) 0.3793(2) 0.9913(3) 0.0260(10) Uani 1 1 d . . .
H45 H 1.3199 0.3691 0.9984 0.031 Uiso 1 1 calc R . .
C46 C 1.1593(4) 0.35616(19) 0.9188(3) 0.0207(9) Uani 1 1 d . . .
H46 H 1.1926 0.3300 0.8767 0.025 Uiso 1 1 calc R . .
N1 N 0.7169(3) 0.19859(15) 0.7953(2) 0.0164(7) Uani 1 1 d . . .
C51 C 0.6185(4) 0.18570(19) 0.7691(3) 0.0192(9) Uani 1 1 d . . .
C52 C 0.4932(4) 0.1702(2) 0.7339(4) 0.0301(11) Uani 1 1 d . . .
H52A H 0.4777 0.1834 0.6695 0.045 Uiso 1 1 calc R . .
H52B H 0.4350 0.1891 0.7719 0.045 Uiso 1 1 calc R . .
H52C H 0.4830 0.1275 0.7366 0.045 Uiso 1 1 calc R . .

loop_
_atom_site_aniso_label
_atom_site_aniso_U_11
_atom_site_aniso_U_22
_atom_site_aniso_U_33
_atom_site_aniso_U_23
_atom_site_aniso_U_13
_atom_site_aniso_U_12
Os1 0.01349(8) 0.01390(8) 0.01288(8) 0.00053(6) 0.00234(6) 0.00030(6)
Os2 0.01446(8) 0.01392(8) 0.01363(8) 0.00087(6) 0.00267(6) 0.00042(6)
Os3 0.01451(8) 0.01533(8) 0.01666(9) 0.00147(6) 0.00256(6) -0.00144(6)
Sn1 0.01195(13) 0.01475(13) 0.01463(14) -0.00076(10) 0.00212(10) -0.00083(10)
S1 0.0153(5) 0.0143(5) 0.0145(5) 0.0002(4) 0.0019(4) 0.0009(4)
C1 0.017(2) 0.015(2) 0.023(2) -0.0005(17) 0.0035(18) 0.0015(16)
C2 0.020(2) 0.014(2) 0.016(2) -0.0004(16) 0.0016(17) -0.0041(16)
C3 0.021(2) 0.021(2) 0.018(2) 0.0009(17) 0.0059(18) 0.0012(17)
C4 0.022(2) 0.013(2) 0.015(2) 0.0024(16) 0.0035(17) -0.0005(16)
C5 0.020(2) 0.017(2) 0.025(3) -0.0002(18) 0.0046(19) 0.0021(17)
C6 0.020(2) 0.025(2) 0.026(2) 0.0028(19) 0.008(2) -0.0057(18)
C7 0.022(2) 0.011(2) 0.028(2) -0.0024(17) 0.0006(19) 0.0012(16)
C8 0.017(2) 0.023(2) 0.025(2) 0.0022(19) 0.0015(18) -0.0051(17)
C9 0.026(2) 0.017(2) 0.029(3) 0.0033(18) 0.007(2) -0.0027(18)
O1 0.040(2) 0.0291(18) 0.0197(17) -0.0034(14) 0.0102(15) 0.0053(15)
O2 0.0168(16) 0.0299(18) 0.0248(17) 0.0013(14) -0.0008(13) -0.0015(13)
O3 0.0195(17) 0.038(2) 0.0322(19) 0.0017(15) 0.0042(15) 0.0033(14)
O4 0.0197(16) 0.0274(17) 0.0246(17) 0.0076(13) -0.0014(13) -0.0020(13)
O5 0.042(2) 0.0206(17) 0.0185(17) 0.0007(13) 0.0082(15) 0.0026(14)
O6 0.0192(17) 0.044(2) 0.039(2) 0.0117(17) -0.0003(15) -0.0074(15)
O7 0.0242(18) 0.0185(17) 0.052(2) -0.0050(15) -0.0127(17) 0.0010(13)
O8 0.0310(18) 0.0179(17) 0.040(2) -0.0049(15) -0.0013(16) -0.0048(14)
O9 0.046(2) 0.036(2) 0.0231(19) 0.0018(15) 0.0130(17) -0.0055(17)
C11 0.0152(19) 0.016(2) 0.017(2) 0.0044(16) 0.0073(16) 0.0007(15)
C12 0.024(2) 0.018(2) 0.017(2) 0.0021(17) 0.0012(18) -0.0022(17)
C13 0.024(2) 0.020(2) 0.029(3) 0.0005(19) 0.001(2) -0.0008(18)
C14 0.023(2) 0.020(2) 0.029(3) 0.0112(19) 0.0062(19) 0.0039(18)
C15 0.023(2) 0.028(2) 0.020(2) 0.0074(19) 0.0052(18) 0.0057(18)
C16 0.018(2) 0.024(2) 0.018(2) -0.0015(17) 0.0033(17) 0.0028(17)
C21 0.0128(19) 0.017(2) 0.023(2) -0.0004(17) 0.0031(17) -0.0007(16)
C22 0.026(2) 0.034(3) 0.015(2) 0.0033(19) 0.0022(19) 0.002(2)
C23 0.028(3) 0.044(3) 0.027(3) 0.001(2) 0.012(2) 0.006(2)
C24 0.016(2) 0.028(2) 0.034(3) 0.000(2) 0.006(2) 0.0071(18)
C25 0.024(2) 0.026(2) 0.028(3) 0.0030(19) 0.003(2) 0.0060(19)
C26 0.022(2) 0.021(2) 0.018(2) 0.0014(17) 0.0037(18) 0.0007(17)
C31 0.0138(19) 0.021(2) 0.014(2) 0.0005(16) 0.0013(16) 0.0013(16)
C32 0.016(2) 0.017(2) 0.029(2) -0.0013(18) 0.0052(18) -0.0019(16)
C33 0.024(2) 0.019(2) 0.033(3) -0.0026(19) 0.003(2) 0.0060(18)
C34 0.015(2) 0.027(2) 0.028(2) 0.0000(19) 0.0018(18) 0.0055(17)
C35 0.018(2) 0.023(2) 0.031(3) 0.0047(19) 0.0059(19) -0.0001(17)
C36 0.019(2) 0.020(2) 0.026(2) 0.0018(18) 0.0029(18) 0.0010(17)
C41 0.020(2) 0.016(2) 0.016(2) -0.0013(16) -0.0014(17) -0.0028(16)
C42 0.022(2) 0.042(3) 0.032(3) -0.013(2) -0.004(2) 0.009(2)
C43 0.045(3) 0.041(3) 0.031(3) -0.022(2) -0.007(2) 0.013(3)
C44 0.031(3) 0.022(2) 0.035(3) -0.007(2) -0.016(2) 0.000(2)
C45 0.020(2) 0.029(3) 0.029(3) 0.000(2) -0.002(2) 0.0032(18)
C46 0.022(2) 0.021(2) 0.019(2) 0.0002(17) 0.0015(18) 0.0040(17)
N1 0.0174(18) 0.0148(17) 0.0179(18) 0.0025(14) 0.0060(15) 0.0030(14)
C51 0.023(2) 0.017(2) 0.018(2) 0.0008(17) 0.0047(18) 0.0013(17)
C52 0.017(2) 0.039(3) 0.033(3) -0.001(2) -0.004(2) -0.001(2)

loop_
_atom_type_symbol
_atom_type_description
_atom_type_scat_dispersion_real
_atom_type_scat_dispersion_imag
_atom_type_scat_source
C C 0.0033 0.0016 'International Tables Vol C Tables 4.2.6.8 and 6.1.1.4'
H H 0.0000 0.0000 'International Tables Vol C Tables 4.2.6.8 and 6.1.1.4'
N N 0.0061 0.0033 'International Tables Vol C Tables 4.2.6.8 and 6.1.1.4'
O O 0.0106 0.0060 'International Tables Vol C Tables 4.2.6.8 and 6.1.1.4'
S S 0.1246 0.1234 'International Tables Vol C Tables 4.2.6.8 and 6.1.1.4'
Sn Sn -0.6537 1.4246 'International Tables Vol C Tables 4.2.6.8 and 6.1.1.4'
Os Os -1.2165 7.6030 'International Tables Vol C Tables 4.2.6.8 and 6.1.1.4'

loop_
_geom_angle_atom_site_label_1
_geom_angle_atom_site_label_2
_geom_angle_atom_site_label_3
_geom_angle
_geom_angle_site_symmetry_1
_geom_angle_site_symmetry_3
_geom_angle_publ_flag
C2 Os1 C1 91.92(18) . . ?
C2 Os1 N1 172.67(15) . . ?
C1 Os1 N1 92.11(16) . . ?
C2 Os1 C11 89.55(17) . . ?
C1 Os1 C11 87.86(17) . . ?
N1 Os1 C11 84.49(14) . . ?
C2 Os1 S1 95.19(13) . . ?
C1 Os1 S1 172.88(13) . . ?
N1 Os1 S1 80.86(10) . . ?
C11 Os1 S1 92.56(11) . . ?
C2 Os1 Sn1 90.32(12) . . ?
C1 Os1 Sn1 74.30(13) . . ?
N1 Os1 Sn1 96.66(9) . . ?
C11 Os1 Sn1 162.15(11) . . ?
S1 Os1 Sn1 105.23(2) . . ?
C2 Os1 Os2 92.06(13) . . ?
C1 Os1 Os2 129.11(13) . . ?
N1 Os1 Os2 90.14(9) . . ?
C11 Os1 Os2 142.88(11) . . ?
S1 Os1 Os2 50.35(2) . . ?
Sn1 Os1 Os2 54.965(7) . . ?
C5 Os2 C3 91.51(18) . . ?
C5 Os2 C4 90.69(18) . . ?
C3 Os2 C4 177.61(17) . . ?
C5 Os2 S1 107.85(13) . . ?
C3 Os2 S1 90.03(13) . . ?
C4 Os2 S1 88.41(12) . . ?
C5 Os2 Sn1 139.30(13) . . ?
C3 Os2 Sn1 93.01(13) . . ?
C4 Os2 Sn1 85.92(12) . . ?
S1 Os2 Sn1 112.57(3) . . ?
C5 Os2 Os3 83.42(13) . . ?
C3 Os2 Os3 86.47(13) . . ?
C4 Os2 Os3 94.71(12) . . ?
S1 Os2 Os3 168.30(3) . . ?
Sn1 Os2 Os3 56.565(7) . . ?
C5 Os2 Os1 158.74(13) . . ?
C3 Os2 Os1 89.61(13) . . ?
C4 Os2 Os1 88.00(12) . . ?
S1 Os2 Os1 50.91(2) . . ?
Sn1 Os2 Os1 61.769(7) . . ?
Os3 Os2 Os1 117.836(7) . . ?
C8 Os3 C9 110.48(19) . . ?
C8 Os3 C6 89.38(19) . . ?
C9 Os3 C6 92.91(19) . . ?
C8 Os3 C7 93.59(18) . . ?
C9 Os3 C7 90.52(19) . . ?
C6 Os3 C7 174.38(18) . . ?
C8 Os3 Sn1 92.51(14) . . ?
C9 Os3 Sn1 156.99(13) . . ?
C6 Os3 Sn1 87.97(13) . . ?
C7 Os3 Sn1 87.14(14) . . ?
C8 Os3 Os2 150.24(14) . . ?
C9 Os3 Os2 99.19(13) . . ?
C6 Os3 Os2 91.48(13) . . ?
C7 Os3 Os2 83.57(12) . . ?
Sn1 Os3 Os2 57.808(7) . . ?
C41 Sn1 C31 104.30(16) . . ?
C41 Sn1 Os3 108.19(11) . . ?
C31 Sn1 Os3 107.68(11) . . ?
C41 Sn1 Os2 131.47(11) . . ?
C31 Sn1 Os2 123.79(11) . . ?
Os3 Sn1 Os2 65.627(8) . . ?
C41 Sn1 Os1 99.43(11) . . ?
C31 Sn1 Os1 106.54(11) . . ?
Os3 Sn1 Os1 128.270(11) . . ?
Os2 Sn1 Os1 63.266(7) . . ?
C21 S1 Os2 112.28(14) . . ?
C21 S1 Os1 118.03(15) . . ?
Os2 S1 Os1 78.74(3) . . ?
O1 C1 Os1 176.2(4) . . ?
O2 C2 Os1 177.1(4) . . ?
O3 C3 Os2 177.3(4) . . ?
O4 C4 Os2 177.6(4) . . ?
O5 C5 Os2 177.9(4) . . ?
O6 C6 Os3 178.6(4) . . ?
O7 C7 Os3 178.8(4) . . ?
O8 C8 Os3 178.6(4) . . ?
O9 C9 Os3 176.1(4) . . ?
C16 C11 C12 116.6(4) . . ?
C16 C11 Os1 122.9(3) . . ?
C12 C11 Os1 120.4(3) . . ?
C13 C12 C11 121.3(4) . . ?
C14 C13 C12 120.5(4) . . ?
C15 C14 C13 119.2(4) . . ?
C14 C15 C16 120.2(4) . . ?
C15 C16 C11 122.1(4) . . ?
C26 C21 C22 120.0(4) . . ?
C26 C21 S1 122.3(3) . . ?
C22 C21 S1 117.2(3) . . ?
C23 C22 C21 119.4(4) . . ?
C24 C23 C22 121.0(5) . . ?
C23 C24 C25 119.6(4) . . ?
C26 C25 C24 120.4(4) . . ?
C25 C26 C21 119.6(4) . . ?
C36 C31 C32 117.3(4) . . ?
C36 C31 Sn1 123.9(3) . . ?
C32 C31 Sn1 118.7(3) . . ?
C33 C32 C31 120.9(4) . . ?
C34 C33 C32 120.5(4) . . ?
C35 C34 C33 119.4(4) . . ?
C34 C35 C36 120.4(4) . . ?
C31 C36 C35 121.4(4) . . ?
C46 C41 C42 117.5(4) . . ?
C46 C41 Sn1 123.4(3) . . ?
C42 C41 Sn1 119.0(3) . . ?
C41 C42 C43 121.1(4) . . ?
C44 C43 C42 119.9(5) . . ?
C43 C44 C45 119.9(4) . . ?
C46 C45 C44 119.9(4) . . ?
C45 C46 C41 121.6(4) . . ?
C51 N1 Os1 173.0(3) . . ?
N1 C51 C52 178.7(5) . . ?

loop_
_geom_bond_atom_site_label_1
_geom_bond_atom_site_label_2
_geom_bond_distance
_geom_bond_site_symmetry_2
_geom_bond_publ_flag
Os1 C2 1.873(4) . ?
Os1 C1 1.899(4) . ?
Os1 N1 2.105(4) . ?
Os1 C11 2.135(4) . ?
Os1 S1 2.4050(10) . ?
Os1 Sn1 2.9981(3) . ?
Os1 Os2 3.0391(2) . ?
Os2 C5 1.890(5) . ?
Os2 C3 1.952(4) . ?
Os2 C4 1.953(4) . ?
Os2 S1 2.3860(10) . ?
Os2 Sn1 2.7862(3) . ?
Os2 Os3 2.9990(2) . ?
Os3 C8 1.904(5) . ?
Os3 C9 1.947(5) . ?
Os3 C6 1.952(5) . ?
Os3 C7 1.957(4) . ?
Os3 Sn1 2.7476(3) . ?
Sn1 C41 2.171(4) . ?
Sn1 C31 2.174(4) . ?
S1 C21 1.790(4) . ?
C1 O1 1.154(5) . ?
C2 O2 1.151(5) . ?
C3 O3 1.145(5) . ?
C4 O4 1.141(5) . ?
C5 O5 1.152(5) . ?
C6 O6 1.139(5) . ?
C7 O7 1.128(5) . ?
C8 O8 1.148(5) . ?
C9 O9 1.145(6) . ?
C11 C16 1.401(6) . ?
C11 C12 1.411(6) . ?
C12 C13 1.393(6) . ?
C13 C14 1.390(7) . ?
C14 C15 1.385(7) . ?
C15 C16 1.393(6) . ?
C21 C26 1.396(6) . ?
C21 C22 1.401(6) . ?
C22 C23 1.389(7) . ?
C23 C24 1.377(7) . ?
C24 C25 1.394(7) . ?
C25 C26 1.393(6) . ?
C31 C36 1.388(6) . ?
C31 C32 1.405(6) . ?
C32 C33 1.393(6) . ?
C33 C34 1.383(6) . ?
C34 C35 1.370(6) . ?
C35 C36 1.400(6) . ?
C41 C46 1.391(6) . ?
C41 C42 1.396(6) . ?
C42 C43 1.397(7) . ?
C43 C44 1.375(7) . ?
C44 C45 1.385(7) . ?
C45 C46 1.384(6) . ?
N1 C51 1.145(5) . ?
C51 C52 1.461(6) . ?
